data_4068841
loop_
_publ_author_name
'Pino-Chamorro, Jose Angel'
'Bustelo, Emilio'
'Puerta, M. Carmen'
'Valerga, Pedro'

_publ_section_title
;
 Allenylidene/Alkenylcarbyne Synthesis and Reactivity in Ruthenium
 Complexes with Monodentate Phosphine Ligands
;
_journal_issue 5
_journal_name_full Organometallics
_journal_page_first 1546
_journal_paper_doi 10.1021/om801125f
_journal_volume 28
_journal_year 2009
_chemical_formula_moiety 'C30.92 H51 P2 Ru, B F4'
_chemical_formula_sum 'C30.92 H51 B F4 P2 Ru'
_chemical_formula_weight 672.58
_chemical_name_common
;          
[(\h^5^-C~5~Me~5~)Ru(=C=C=CHPh)(PEt~3~)~2~][BF~4~]
;
_chemical_name_systematic
;
(\h^5^-pentamethyl-cyclopentadienyl)-(3-phenylallenylidene)-
bis(triethylphosphine)-ruthenium (II) tetrafluoroborate
;
_space_group_IT_number 19
_symmetry_cell_setting orthorhombic
_symmetry_Int_Tables_number 19
_symmetry_space_group_name_Hall 'P 2ac 2ab'
_symmetry_space_group_name_H-M 'P 21 21 21'
_atom_sites_solution_hydrogens geom
_atom_sites_solution_primary direct
_atom_sites_solution_secondary difmap
_audit_creation_method SHELXL-97
_cell_angle_alpha 90.00
_cell_angle_beta 90.00
_cell_angle_gamma 90.00
_cell_formula_units_Z 4
_cell_length_a 9.976(2)
_cell_length_b 10.613(2)
_cell_length_c 30.708(6)
_cell_measurement_reflns_used 5099
_cell_measurement_temperature 100(2)
_cell_measurement_theta_max 23.67
_cell_measurement_theta_min 2.33
_cell_volume 3251.2(11)
_computing_cell_refinement 'SAINT (Bruker, 2001)'
_computing_data_collection 'SMART (Bruker, 2001)'
_computing_data_reduction 'SAINT (Bruker, 2001)'
_computing_molecular_graphics 'ORTEP-3 vers. 1.08 (Faruggia, 2005)'
_computing_publication_material 'SHELXTL (Sheldrick, 2001)'
_computing_structure_refinement 'SHELXTL (Sheldrick, 2001)'
_computing_structure_solution 'SHELXTL (Sheldrick, 2001)'
_diffrn_ambient_temperature 100(2)
_diffrn_measured_fraction_theta_full 0.985
_diffrn_measured_fraction_theta_max 0.985
_diffrn_measurement_device_type 'Bruker SMART APEX CCD area detector'
_diffrn_measurement_method '1700 omega scan frames, 0.3 deg, 10 sec'
_diffrn_radiation_monochromator graphite
_diffrn_radiation_probe x-ray
_diffrn_radiation_type MoK\a
_diffrn_radiation_wavelength 0.71073
_diffrn_reflns_av_R_equivalents 0.0432
_diffrn_reflns_av_sigmaI/netI 0.0406
_diffrn_reflns_limit_h_max 11
_diffrn_reflns_limit_h_min -11
_diffrn_reflns_limit_k_max 12
_diffrn_reflns_limit_k_min -11
_diffrn_reflns_limit_l_max 34
_diffrn_reflns_limit_l_min -35
_diffrn_reflns_number 20932
_diffrn_reflns_theta_full 24.15
_diffrn_reflns_theta_max 24.15
_diffrn_reflns_theta_min 2.03
_diffrn_source 'sealed X-ray tube'
_diffrn_source_type 'Bruker SMART APEX'
_diffrn_standards_decay_% 0.0065
_diffrn_standards_number 0
_exptl_absorpt_coefficient_mu 0.623
_exptl_absorpt_correction_T_max 0.894
_exptl_absorpt_correction_T_min 0.801
_exptl_absorpt_correction_type multi-scan
_exptl_absorpt_process_details '(SADABS; Sheldrick, 2004)'
_exptl_crystal_colour red
_exptl_crystal_density_diffrn 1.374
_exptl_crystal_density_method 'not measured'
_exptl_crystal_description block
_exptl_crystal_F_000 1406.1
_exptl_crystal_size_max 0.26
_exptl_crystal_size_mid 0.18
_exptl_crystal_size_min 0.18
_refine_diff_density_max 0.974
_refine_diff_density_min -0.490
_refine_diff_density_rms 0.105
_refine_ls_abs_structure_details 'Flack H D (1983), Acta Cryst. A39, 876-881'
_refine_ls_abs_structure_Flack 0.01(9)
_refine_ls_extinction_method none
_refine_ls_goodness_of_fit_ref 1.047
_refine_ls_hydrogen_treatment constr
_refine_ls_matrix_type full
_refine_ls_number_parameters 282
_refine_ls_number_reflns 5109
_refine_ls_number_restraints 42
_refine_ls_restrained_S_all 1.054
_refine_ls_R_factor_all 0.0713
_refine_ls_R_factor_gt 0.0693
_refine_ls_shift/su_max 0.001
_refine_ls_shift/su_mean 0.000
_refine_ls_structure_factor_coef Fsqd
_refine_ls_weighting_details 'calc w=1/[\s^2^(Fo^2^)+(0.0908P)^2^+10.8320P] where P=(Fo^2^+2Fc^2^)/3'
_refine_ls_weighting_scheme calc
_refine_ls_wR_factor_gt 0.1715
_refine_ls_wR_factor_ref 0.1732
_reflns_number_gt 4947
_reflns_number_total 5109
_reflns_threshold_expression >2sigma(I)
_cod_data_source_file om801125f_si_001.cif
_cod_data_source_block CCDC708293
_cod_database_code 4068841

loop_
_symmetry_equiv_pos_as_xyz
'x, y, z'
'-x+1/2, -y, z+1/2'
'-x, y+1/2, -z+1/2'
'x+1/2, -y+1/2, -z'

loop_
_atom_site_label
_atom_site_type_symbol
_atom_site_fract_x
_atom_site_fract_y
_atom_site_fract_z
_atom_site_U_iso_or_equiv
_atom_site_adp_type
_atom_site_occupancy
_atom_site_symmetry_multiplicity
_atom_site_calc_flag
_atom_site_refinement_flags
_atom_site_disorder_assembly
_atom_site_disorder_group
Ru1 Ru 0.91869(6) 0.51602(6) 0.869158(18) 0.0398(2) Uani 1 1 d . . .
P1 P 1.0438(2) 0.4398(2) 0.92792(7) 0.0483(6) Uani 1 1 d D A .
P2 P 0.8834(3) 0.7116(3) 0.90158(8) 0.0717(9) Uani 1 1 d D A .
C1A C 0.7120(7) 0.3931(8) 0.8674(2) 0.0545(14) Uani 0.622(7) 1 d PGD A 1
C2A C 0.7074(7) 0.4877(8) 0.8358(2) 0.0545(14) Uani 0.622(7) 1 d PGD A 1
C3A C 0.8104(7) 0.4653(8) 0.8059(2) 0.0545(14) Uani 0.622(7) 1 d PGD A 1
C4A C 0.8785(7) 0.3567(9) 0.8191(2) 0.0545(14) Uani 0.622(7) 1 d PGD A 1
C5A C 0.8177(7) 0.3121(8) 0.8570(3) 0.0545(14) Uani 0.622(7) 1 d PGD A 1
C6A C 0.6204(12) 0.3808(13) 0.9053(4) 0.118(3) Uani 0.622(7) 1 d PGD A 1
H6A1 H 0.5752 0.4614 0.9104 0.176 Uiso 0.622(7) 1 calc PR A 1
H6A2 H 0.6723 0.3572 0.9311 0.176 Uiso 0.622(7) 1 calc PR A 1
H6A3 H 0.5534 0.3155 0.8992 0.176 Uiso 0.622(7) 1 calc PR A 1
C7A C 0.6103(12) 0.5937(12) 0.8342(4) 0.118(3) Uani 0.622(7) 1 d PGD A 1
H7A1 H 0.6334 0.6501 0.8101 0.176 Uiso 0.622(7) 1 calc PR A 1
H7A2 H 0.6136 0.6404 0.8617 0.176 Uiso 0.622(7) 1 calc PR A 1
H7A3 H 0.5197 0.5603 0.8298 0.176 Uiso 0.622(7) 1 calc PR A 1
C8A C 0.8418(12) 0.5431(13) 0.7670(4) 0.118(3) Uani 0.622(7) 1 d PGD A 1
H8A1 H 0.9029 0.6113 0.7753 0.176 Uiso 0.622(7) 1 calc PR A 1
H8A2 H 0.7589 0.5790 0.7553 0.176 Uiso 0.622(7) 1 calc PR A 1
H8A3 H 0.8845 0.4903 0.7448 0.176 Uiso 0.622(7) 1 calc PR A 1
C9A C 0.9951(12) 0.2989(13) 0.7966(4) 0.118(3) Uani 0.622(7) 1 d PGD A 1
H9A1 H 1.0749 0.3510 0.8014 0.176 Uiso 0.622(7) 1 calc PR A 1
H9A2 H 0.9767 0.2933 0.7653 0.176 Uiso 0.622(7) 1 calc PR A 1
H9A3 H 1.0107 0.2142 0.8083 0.176 Uiso 0.622(7) 1 calc PR A 1
C10A C 0.8583(12) 0.1986(12) 0.8820(4) 0.118(3) Uani 0.622(7) 1 d PGD A 1
H10A H 0.9441 0.1673 0.8709 0.176 Uiso 0.622(7) 1 calc PR A 1
H10B H 0.7898 0.1331 0.8788 0.176 Uiso 0.622(7) 1 calc PR A 1
H10C H 0.8677 0.2205 0.9129 0.176 Uiso 0.622(7) 1 calc PR A 1
C1B C 0.7501(12) 0.3759(13) 0.8683(4) 0.0545(14) Uani 0.378(7) 1 d PGD A 2
C2B C 0.7000(12) 0.4916(13) 0.8507(4) 0.0545(14) Uani 0.378(7) 1 d PGD A 2
C3B C 0.7760(12) 0.5206(14) 0.8124(4) 0.0545(14) Uani 0.378(7) 1 d PGD A 2
C4B C 0.8731(12) 0.4229(14) 0.8064(4) 0.0545(14) Uani 0.378(7) 1 d PGD A 2
C5B C 0.8571(12) 0.3334(13) 0.8409(4) 0.0545(14) Uani 0.378(7) 1 d PGD A 2
C6B C 0.699(2) 0.310(2) 0.9089(6) 0.118(3) Uani 0.378(7) 1 d PGD A 2
H6B1 H 0.7388 0.3484 0.9348 0.176 Uiso 0.378(7) 1 calc PR A 2
H6B2 H 0.7232 0.2203 0.9078 0.176 Uiso 0.378(7) 1 calc PR A 2
H6B3 H 0.6009 0.3175 0.9104 0.176 Uiso 0.378(7) 1 calc PR A 2
C7B C 0.5859(19) 0.570(2) 0.8694(7) 0.118(3) Uani 0.378(7) 1 d PGD A 2
H7B1 H 0.6128 0.6043 0.8977 0.176 Uiso 0.378(7) 1 calc PR A 2
H7B2 H 0.5065 0.5167 0.8731 0.176 Uiso 0.378(7) 1 calc PR A 2
H7B3 H 0.5651 0.6393 0.8494 0.176 Uiso 0.378(7) 1 calc PR A 2
C8B C 0.757(2) 0.635(2) 0.7833(6) 0.118(3) Uani 0.378(7) 1 d PGD A 2
H8B1 H 0.7219 0.6085 0.7550 0.176 Uiso 0.378(7) 1 calc PR A 2
H8B2 H 0.8432 0.6778 0.7793 0.176 Uiso 0.378(7) 1 calc PR A 2
H8B3 H 0.6934 0.6936 0.7970 0.176 Uiso 0.378(7) 1 calc PR A 2
C9B C 0.9754(19) 0.415(2) 0.7697(6) 0.118(3) Uani 0.378(7) 1 d PGD A 2
H9B1 H 1.0271 0.3373 0.7724 0.176 Uiso 0.378(7) 1 calc PR A 2
H9B2 H 1.0361 0.4878 0.7714 0.176 Uiso 0.378(7) 1 calc PR A 2
H9B3 H 0.9288 0.4162 0.7416 0.176 Uiso 0.378(7) 1 calc PR A 2
C10B C 0.939(2) 0.214(2) 0.8473(7) 0.118(3) Uani 0.378(7) 1 d PGD A 2
H10D H 0.9850 0.1926 0.8200 0.176 Uiso 0.378(7) 1 calc PR A 2
H10E H 0.8800 0.1447 0.8558 0.176 Uiso 0.378(7) 1 calc PR A 2
H10F H 1.0061 0.2281 0.8702 0.176 Uiso 0.378(7) 1 calc PR A 2
C11 C 1.0733(9) 0.5894(7) 0.8447(2) 0.0429(17) Uani 1 1 d . A .
C12 C 1.1693(10) 0.6415(10) 0.8261(3) 0.058(2) Uani 1 1 d . . .
C13 C 1.2719(9) 0.7137(9) 0.8118(3) 0.055(2) Uani 1 1 d . A .
H13 H 1.3003 0.7810 0.8300 0.065 Uiso 1 1 calc R . .
C14 C 1.3430(9) 0.6963(12) 0.7701(3) 0.066(3) Uani 1 1 d . . .
C15 C 1.4363(11) 0.7889(11) 0.7580(5) 0.088(4) Uani 1 1 d . A .
H15 H 1.4536 0.8598 0.7760 0.105 Uiso 1 1 calc R . .
C16 C 1.5024(14) 0.7721(16) 0.7185(6) 0.109(6) Uani 1 1 d . . .
H16 H 1.5623 0.8355 0.7086 0.131 Uiso 1 1 calc R A .
C17 C 1.4837(15) 0.669(2) 0.6939(4) 0.107(6) Uani 1 1 d . A .
H17 H 1.5359 0.6556 0.6684 0.128 Uiso 1 1 calc R . .
C18 C 1.3929(10) 0.5859(18) 0.7055(4) 0.104(5) Uani 1 1 d . . .
H18 H 1.3765 0.5163 0.6868 0.125 Uiso 1 1 calc R A .
C19 C 1.3208(10) 0.5950(13) 0.7431(3) 0.067(5) Uani 0.92(4) 1 d P A .
H19 H 1.2565 0.5326 0.7504 0.080 Uiso 1 1 calc R . .
C20A C 1.151(2) 0.313(2) 0.9084(6) 0.0671(16) Uani 0.615(12) 1 d PD A 1
H20A H 1.2124 0.2914 0.9325 0.081 Uiso 0.615(12) 1 calc PR A 1
H20B H 1.0925 0.2391 0.9036 0.081 Uiso 0.615(12) 1 calc PR A 1
C21A C 1.2336(18) 0.329(2) 0.8687(6) 0.0671(16) Uani 0.615(12) 1 d PD A 1
H21A H 1.1770 0.3584 0.8447 0.101 Uiso 0.615(12) 1 calc PR A 1
H21B H 1.2742 0.2480 0.8610 0.101 Uiso 0.615(12) 1 calc PR A 1
H21C H 1.3044 0.3909 0.8743 0.101 Uiso 0.615(12) 1 calc PR A 1
C20B C 1.140(3) 0.294(3) 0.9220(10) 0.0671(16) Uani 0.385(12) 1 d PD A 2
H20C H 1.1878 0.2751 0.9496 0.081 Uiso 0.385(12) 1 calc PR A 2
H20D H 1.0797 0.2233 0.9151 0.081 Uiso 0.385(12) 1 calc PR A 2
C21B C 1.239(3) 0.313(3) 0.8862(9) 0.0671(16) Uani 0.385(12) 1 d PD A 2
H21D H 1.2898 0.3900 0.8913 0.101 Uiso 0.385(12) 1 calc PR A 2
H21E H 1.1908 0.3192 0.8584 0.101 Uiso 0.385(12) 1 calc PR A 2
H21F H 1.3000 0.2406 0.8852 0.101 Uiso 0.385(12) 1 calc PR A 2
C22A C 1.1511(16) 0.5436(18) 0.9619(6) 0.0671(16) Uani 0.615(12) 1 d PD A 1
H22A H 1.1006 0.6209 0.9693 0.081 Uiso 0.615(12) 1 calc PR A 1
H22B H 1.1734 0.4996 0.9894 0.081 Uiso 0.615(12) 1 calc PR A 1
C23A C 1.2830(16) 0.5809(18) 0.9383(5) 0.0671(16) Uani 0.615(12) 1 d PD A 1
H23A H 1.3483 0.5123 0.9410 0.101 Uiso 0.615(12) 1 calc PR A 1
H23B H 1.3197 0.6575 0.9515 0.101 Uiso 0.615(12) 1 calc PR A 1
H23C H 1.2644 0.5965 0.9074 0.101 Uiso 0.615(12) 1 calc PR A 1
C22B C 1.193(2) 0.540(3) 0.9406(10) 0.0671(16) Uani 0.385(12) 1 d PD A 2
H22C H 1.2352 0.5654 0.9128 0.081 Uiso 0.385(12) 1 calc PR A 2
H22D H 1.1618 0.6171 0.9554 0.081 Uiso 0.385(12) 1 calc PR A 2
C23B C 1.300(2) 0.478(3) 0.9690(8) 0.0671(16) Uani 0.385(12) 1 d PD A 2
H23D H 1.2586 0.4144 0.9877 0.101 Uiso 0.385(12) 1 calc PR A 2
H23E H 1.3433 0.5424 0.9871 0.101 Uiso 0.385(12) 1 calc PR A 2
H23F H 1.3677 0.4380 0.9504 0.101 Uiso 0.385(12) 1 calc PR A 2
C24A C 0.9568(17) 0.381(2) 0.9743(7) 0.0671(16) Uani 0.615(12) 1 d PD A 1
H24A H 0.9348 0.4533 0.9933 0.081 Uiso 0.615(12) 1 calc PR A 1
H24B H 0.8707 0.3448 0.9641 0.081 Uiso 0.615(12) 1 calc PR A 1
C25A C 1.0252(19) 0.282(2) 1.0022(6) 0.0671(16) Uani 0.615(12) 1 d PD A 1
H25A H 1.0227 0.2006 0.9873 0.101 Uiso 0.615(12) 1 calc PR A 1
H25B H 0.9786 0.2753 1.0302 0.101 Uiso 0.615(12) 1 calc PR A 1
H25C H 1.1186 0.3067 1.0072 0.101 Uiso 0.615(12) 1 calc PR A 1
C24B C 0.919(3) 0.381(4) 0.9715(10) 0.0671(16) Uani 0.385(12) 1 d PD A 2
H24C H 0.8867 0.4554 0.9880 0.081 Uiso 0.385(12) 1 calc PR A 2
H24D H 0.8400 0.3453 0.9561 0.081 Uiso 0.385(12) 1 calc PR A 2
C25B C 0.967(3) 0.285(3) 1.0038(10) 0.0671(16) Uani 0.385(12) 1 d PD A 2
H25D H 0.9118 0.2085 1.0016 0.101 Uiso 0.385(12) 1 calc PR A 2
H25E H 0.9604 0.3191 1.0334 0.101 Uiso 0.385(12) 1 calc PR A 2
H25F H 1.0607 0.2633 0.9976 0.101 Uiso 0.385(12) 1 calc PR A 2
C26A C 1.004(3) 0.794(2) 0.9298(8) 0.088(2) Uani 0.489(11) 1 d PD A 1
H26A H 0.9839 0.7800 0.9610 0.105 Uiso 0.489(11) 1 calc PR A 1
H26B H 1.0895 0.7490 0.9240 0.105 Uiso 0.489(11) 1 calc PR A 1
C27A C 1.038(3) 0.941(2) 0.9252(8) 0.088(2) Uani 0.489(11) 1 d PD A 1
H27A H 0.9541 0.9894 0.9260 0.131 Uiso 0.489(11) 1 calc PR A 1
H27B H 1.0835 0.9559 0.8974 0.131 Uiso 0.489(11) 1 calc PR A 1
H27C H 1.0957 0.9671 0.9492 0.131 Uiso 0.489(11) 1 calc PR A 1
C26B C 1.045(2) 0.8170(19) 0.9074(8) 0.088(2) Uani 0.511(11) 1 d PD A 2
H26C H 1.1189 0.7730 0.9227 0.105 Uiso 0.511(11) 1 calc PR A 2
H26D H 1.0769 0.8502 0.8791 0.105 Uiso 0.511(11) 1 calc PR A 2
C27B C 0.972(3) 0.929(2) 0.9386(7) 0.088(2) Uani 0.511(11) 1 d PD A 2
H27D H 0.9277 0.9907 0.9198 0.131 Uiso 0.511(11) 1 calc PR A 2
H27E H 1.0407 0.9710 0.9562 0.131 Uiso 0.511(11) 1 calc PR A 2
H27F H 0.9058 0.8895 0.9578 0.131 Uiso 0.511(11) 1 calc PR A 2
C28A C 0.834(3) 0.722(2) 0.9598(7) 0.088(2) Uani 0.489(11) 1 d PD A 1
H28A H 0.8938 0.6721 0.9788 0.105 Uiso 0.489(11) 1 calc PR A 1
H28B H 0.8303 0.8101 0.9702 0.105 Uiso 0.489(11) 1 calc PR A 1
C29A C 0.692(3) 0.663(2) 0.9567(9) 0.088(2) Uani 0.489(11) 1 d PD A 1
H29A H 0.6323 0.7034 0.9779 0.131 Uiso 0.489(11) 1 calc PR A 1
H29B H 0.6973 0.5723 0.9632 0.131 Uiso 0.489(11) 1 calc PR A 1
H29C H 0.6562 0.6746 0.9273 0.131 Uiso 0.489(11) 1 calc PR A 1
C28B C 0.743(3) 0.723(2) 0.9387(7) 0.088(2) Uani 0.511(11) 1 d PD A 2
H28C H 0.7427 0.8105 0.9498 0.105 Uiso 0.511(11) 1 calc PR A 2
H28D H 0.6612 0.7133 0.9208 0.105 Uiso 0.511(11) 1 calc PR A 2
C29B C 0.725(3) 0.639(2) 0.9775(7) 0.088(2) Uani 0.511(11) 1 d PD A 2
H29D H 0.6569 0.6749 0.9968 0.131 Uiso 0.511(11) 1 calc PR A 2
H29E H 0.8105 0.6326 0.9933 0.131 Uiso 0.511(11) 1 calc PR A 2
H29F H 0.6972 0.5552 0.9679 0.131 Uiso 0.511(11) 1 calc PR A 2
C30A C 0.784(3) 0.820(3) 0.8733(8) 0.088(2) Uani 0.489(11) 1 d PD A 1
H30A H 0.6944 0.7830 0.8687 0.105 Uiso 0.489(11) 1 calc PR A 1
H30B H 0.7737 0.8966 0.8913 0.105 Uiso 0.489(11) 1 calc PR A 1
C31A C 0.846(3) 0.858(3) 0.8280(8) 0.088(2) Uani 0.489(11) 1 d PD A 1
H31A H 0.8953 0.9367 0.8309 0.131 Uiso 0.489(11) 1 calc PR A 1
H31B H 0.7733 0.8684 0.8068 0.131 Uiso 0.489(11) 1 calc PR A 1
H31C H 0.9065 0.7910 0.8180 0.131 Uiso 0.489(11) 1 calc PR A 1
C30B C 0.813(3) 0.820(3) 0.8617(8) 0.088(2) Uani 0.511(11) 1 d PD A 2
H30C H 0.7359 0.7799 0.8467 0.105 Uiso 0.511(11) 1 calc PR A 2
H30D H 0.7804 0.8971 0.8764 0.105 Uiso 0.511(11) 1 calc PR A 2
C31B C 0.925(3) 0.855(2) 0.8275(8) 0.088(2) Uani 0.511(11) 1 d PD A 2
H31D H 1.0018 0.8922 0.8426 0.131 Uiso 0.511(11) 1 calc PR A 2
H31E H 0.8891 0.9155 0.8064 0.131 Uiso 0.511(11) 1 calc PR A 2
H31F H 0.9538 0.7785 0.8122 0.131 Uiso 0.511(11) 1 calc PR A 2
F1A F 0.5749(14) 0.9892(14) 0.9257(4) 0.1099(19) Uani 0.660(10) 1 d PD B 1
F2A F 0.4149(17) 0.8781(13) 0.9418(4) 0.1099(19) Uani 0.660(10) 1 d PD B 1
F3A F 0.3734(13) 1.0569(13) 0.9042(4) 0.1099(19) Uani 0.660(10) 1 d PD B 1
F4A F 0.4687(18) 0.9047(14) 0.8696(4) 0.1099(19) Uani 0.660(10) 1 d PD B 1
B1A B 0.449(3) 0.954(3) 0.9099(8) 0.1099(19) Uani 0.660(10) 1 d PD B 1
F1B F 0.577(3) 1.017(3) 0.9072(8) 0.1099(19) Uani 0.340(10) 1 d PD B 2
F2B F 0.507(3) 0.902(3) 0.9466(8) 0.1099(19) Uani 0.340(10) 1 d PD B 2
F3B F 0.337(2) 1.024(3) 0.9295(8) 0.1099(19) Uani 0.340(10) 1 d PD B 2
F4B F 0.472(4) 0.859(3) 0.8783(9) 0.1099(19) Uani 0.340(10) 1 d PD B 2
B1B B 0.445(4) 0.956(4) 0.9095(13) 0.1099(19) Uani 0.340(10) 1 d PD B 2

loop_
_atom_site_aniso_label
_atom_site_aniso_U_11
_atom_site_aniso_U_22
_atom_site_aniso_U_33
_atom_site_aniso_U_23
_atom_site_aniso_U_13
_atom_site_aniso_U_12
Ru1 0.0337(3) 0.0577(4) 0.0280(3) -0.0034(3) -0.0008(2) 0.0048(3)
P1 0.0501(12) 0.0532(13) 0.0418(11) -0.0059(9) -0.0150(10) 0.0067(10)
P2 0.111(2) 0.0682(15) 0.0361(12) 0.0052(11) 0.0172(14) 0.0474(16)
C1A 0.040(3) 0.084(4) 0.040(3) 0.001(3) -0.015(2) -0.010(3)
C2A 0.040(3) 0.084(4) 0.040(3) 0.001(3) -0.015(2) -0.010(3)
C3A 0.040(3) 0.084(4) 0.040(3) 0.001(3) -0.015(2) -0.010(3)
C4A 0.040(3) 0.084(4) 0.040(3) 0.001(3) -0.015(2) -0.010(3)
C5A 0.040(3) 0.084(4) 0.040(3) 0.001(3) -0.015(2) -0.010(3)
C6A 0.096(7) 0.140(8) 0.117(7) 0.014(7) -0.016(6) -0.017(6)
C7A 0.096(7) 0.140(8) 0.117(7) 0.014(7) -0.016(6) -0.017(6)
C8A 0.096(7) 0.140(8) 0.117(7) 0.014(7) -0.016(6) -0.017(6)
C9A 0.096(7) 0.140(8) 0.117(7) 0.014(7) -0.016(6) -0.017(6)
C10A 0.096(7) 0.140(8) 0.117(7) 0.014(7) -0.016(6) -0.017(6)
C1B 0.040(3) 0.084(4) 0.040(3) 0.001(3) -0.015(2) -0.010(3)
C2B 0.040(3) 0.084(4) 0.040(3) 0.001(3) -0.015(2) -0.010(3)
C3B 0.040(3) 0.084(4) 0.040(3) 0.001(3) -0.015(2) -0.010(3)
C4B 0.040(3) 0.084(4) 0.040(3) 0.001(3) -0.015(2) -0.010(3)
C5B 0.040(3) 0.084(4) 0.040(3) 0.001(3) -0.015(2) -0.010(3)
C6B 0.096(7) 0.140(8) 0.117(7) 0.014(7) -0.016(6) -0.017(6)
C7B 0.096(7) 0.140(8) 0.117(7) 0.014(7) -0.016(6) -0.017(6)
C8B 0.096(7) 0.140(8) 0.117(7) 0.014(7) -0.016(6) -0.017(6)
C9B 0.096(7) 0.140(8) 0.117(7) 0.014(7) -0.016(6) -0.017(6)
C10B 0.096(7) 0.140(8) 0.117(7) 0.014(7) -0.016(6) -0.017(6)
C11 0.044(4) 0.061(5) 0.024(3) -0.004(3) 0.003(4) -0.005(4)
C12 0.056(6) 0.083(7) 0.035(5) -0.005(5) 0.004(4) 0.013(5)
C13 0.041(5) 0.059(5) 0.064(6) 0.008(4) -0.006(4) 0.001(4)
C14 0.030(4) 0.103(8) 0.064(6) 0.040(6) 0.000(4) 0.019(5)
C15 0.060(7) 0.078(7) 0.126(11) 0.043(7) 0.018(7) 0.008(6)
C16 0.069(8) 0.131(13) 0.127(13) 0.075(11) 0.039(9) 0.007(9)
C17 0.071(9) 0.194(18) 0.055(8) 0.018(9) 0.011(6) 0.017(11)
C18 0.035(5) 0.224(17) 0.053(6) 0.011(8) 0.004(5) 0.011(8)
C19 0.044(6) 0.112(10) 0.045(7) -0.011(6) 0.000(5) -0.012(6)
C20A 0.049(3) 0.086(4) 0.067(4) 0.006(3) -0.016(4) 0.008(3)
C21A 0.049(3) 0.086(4) 0.067(4) 0.006(3) -0.016(4) 0.008(3)
C20B 0.049(3) 0.086(4) 0.067(4) 0.006(3) -0.016(4) 0.008(3)
C21B 0.049(3) 0.086(4) 0.067(4) 0.006(3) -0.016(4) 0.008(3)
C22A 0.049(3) 0.086(4) 0.067(4) 0.006(3) -0.016(4) 0.008(3)
C23A 0.049(3) 0.086(4) 0.067(4) 0.006(3) -0.016(4) 0.008(3)
C22B 0.049(3) 0.086(4) 0.067(4) 0.006(3) -0.016(4) 0.008(3)
C23B 0.049(3) 0.086(4) 0.067(4) 0.006(3) -0.016(4) 0.008(3)
C24A 0.049(3) 0.086(4) 0.067(4) 0.006(3) -0.016(4) 0.008(3)
C25A 0.049(3) 0.086(4) 0.067(4) 0.006(3) -0.016(4) 0.008(3)
C24B 0.049(3) 0.086(4) 0.067(4) 0.006(3) -0.016(4) 0.008(3)
C25B 0.049(3) 0.086(4) 0.067(4) 0.006(3) -0.016(4) 0.008(3)
C26A 0.129(7) 0.072(4) 0.061(5) 0.005(3) 0.032(5) 0.030(4)
C27A 0.129(7) 0.072(4) 0.061(5) 0.005(3) 0.032(5) 0.030(4)
C26B 0.129(7) 0.072(4) 0.061(5) 0.005(3) 0.032(5) 0.030(4)
C27B 0.129(7) 0.072(4) 0.061(5) 0.005(3) 0.032(5) 0.030(4)
C28A 0.129(7) 0.072(4) 0.061(5) 0.005(3) 0.032(5) 0.030(4)
C29A 0.129(7) 0.072(4) 0.061(5) 0.005(3) 0.032(5) 0.030(4)
C28B 0.129(7) 0.072(4) 0.061(5) 0.005(3) 0.032(5) 0.030(4)
C29B 0.129(7) 0.072(4) 0.061(5) 0.005(3) 0.032(5) 0.030(4)
C30A 0.129(7) 0.072(4) 0.061(5) 0.005(3) 0.032(5) 0.030(4)
C31A 0.129(7) 0.072(4) 0.061(5) 0.005(3) 0.032(5) 0.030(4)
C30B 0.129(7) 0.072(4) 0.061(5) 0.005(3) 0.032(5) 0.030(4)
C31B 0.129(7) 0.072(4) 0.061(5) 0.005(3) 0.032(5) 0.030(4)
F1A 0.118(4) 0.136(5) 0.076(3) 0.010(3) 0.002(4) 0.033(4)
F2A 0.118(4) 0.136(5) 0.076(3) 0.010(3) 0.002(4) 0.033(4)
F3A 0.118(4) 0.136(5) 0.076(3) 0.010(3) 0.002(4) 0.033(4)
F4A 0.118(4) 0.136(5) 0.076(3) 0.010(3) 0.002(4) 0.033(4)
B1A 0.118(4) 0.136(5) 0.076(3) 0.010(3) 0.002(4) 0.033(4)
F1B 0.118(4) 0.136(5) 0.076(3) 0.010(3) 0.002(4) 0.033(4)
F2B 0.118(4) 0.136(5) 0.076(3) 0.010(3) 0.002(4) 0.033(4)
F3B 0.118(4) 0.136(5) 0.076(3) 0.010(3) 0.002(4) 0.033(4)
F4B 0.118(4) 0.136(5) 0.076(3) 0.010(3) 0.002(4) 0.033(4)
B1B 0.118(4) 0.136(5) 0.076(3) 0.010(3) 0.002(4) 0.033(4)

loop_
_atom_type_symbol
_atom_type_description
_atom_type_scat_dispersion_real
_atom_type_scat_dispersion_imag
_atom_type_scat_source
C C 0.0033 0.0016 'International Tables Vol C Tables 4.2.6.8 and 6.1.1.4'
H H 0.0000 0.0000 'International Tables Vol C Tables 4.2.6.8 and 6.1.1.4'
B B 0.0013 0.0007 'International Tables Vol C Tables 4.2.6.8 and 6.1.1.4'
F F 0.0171 0.0103 'International Tables Vol C Tables 4.2.6.8 and 6.1.1.4'
P P 0.1023 0.0942 'International Tables Vol C Tables 4.2.6.8 and 6.1.1.4'
Ru Ru -1.2594 0.8363 'International Tables Vol C Tables 4.2.6.8 and 6.1.1.4'

loop_
_geom_angle_atom_site_label_1
_geom_angle_atom_site_label_2
_geom_angle_atom_site_label_3
_geom_angle
C11 Ru1 C4B 90.4(4)
C11 Ru1 C5B 115.7(4)
C4B Ru1 C5B 37.8(3)
C11 Ru1 C3B 101.6(4)
C4B Ru1 C3B 37.4(2)
C5B Ru1 C3B 62.6(4)
C11 Ru1 C1B 151.9(4)
C4B Ru1 C1B 62.6(4)
C5B Ru1 C1B 37.5(3)
C3B Ru1 C1B 62.0(4)
C11 Ru1 C2B 137.3(4)
C4B Ru1 C2B 62.2(4)
C5B Ru1 C2B 62.3(4)
C3B Ru1 C2B 36.9(2)
C1B Ru1 C2B 37.0(2)
C11 Ru1 C3A 98.4(3)
C4B Ru1 C3A 19.6(3)
C5B Ru1 C3A 47.8(3)
C3B Ru1 C3A 18.0(4)
C1B Ru1 C3A 58.6(3)
C2B Ru1 C3A 46.1(3)
C11 Ru1 P2 85.7(3)
C4B Ru1 P2 137.7(4)
C5B Ru1 P2 155.1(3)
C3B Ru1 P2 102.5(4)
C1B Ru1 P2 118.9(4)
C2B Ru1 P2 93.6(4)
C3A Ru1 P2 120.1(2)
C11 Ru1 C4A 100.3(3)
C4B Ru1 C4A 20.3(4)
C5B Ru1 C4A 18.7(3)
C3B Ru1 C4A 52.7(4)
C1B Ru1 C4A 51.7(3)
C2B Ru1 C4A 65.5(4)
C3A Ru1 C4A 35.29(15)
P2 Ru1 C4A 155.0(2)
C11 Ru1 P1 90.8(2)
C4B Ru1 P1 128.8(4)
C5B Ru1 P1 98.5(3)
C3B Ru1 P1 160.5(4)
C1B Ru1 P1 100.4(3)
C2B Ru1 P1 131.8(3)
C3A Ru1 P1 145.7(2)
P2 Ru1 P1 93.39(9)
C4A Ru1 P1 110.6(2)
C11 Ru1 C2A 127.6(3)
C4B Ru1 C2A 51.8(3)
C5B Ru1 C2A 58.0(4)
C3B Ru1 C2A 26.2(3)
C1B Ru1 C2A 40.8(4)
C2B Ru1 C2A 11.3(3)
C3A Ru1 C2A 34.92(14)
P2 Ru1 C2A 99.4(2)
C4A Ru1 C2A 57.7(2)
P1 Ru1 C2A 140.1(2)
C11 Ru1 C5A 130.6(3)
C4B Ru1 C5A 51.7(4)
C5B Ru1 C5A 15.9(3)
C3B Ru1 C5A 68.7(4)
C1B Ru1 C5A 24.8(4)
C2B Ru1 C5A 57.2(4)
C3A Ru1 C5A 57.4(2)
P2 Ru1 C5A 143.3(2)
C4A Ru1 C5A 34.23(14)
P1 Ru1 C5A 91.83(18)
C2A Ru1 C5A 56.4(2)
C22B P1 C20B 94.5(15)
C22B P1 C24B 123.6(16)
C20B P1 C24B 97.9(14)
C20A P1 C24A 106.8(10)
C20A P1 C22A 106.5(9)
C24A P1 C22A 92.3(10)
C22B P1 Ru1 113.0(8)
C20B P1 Ru1 119.8(10)
C20A P1 Ru1 108.4(6)
C24B P1 Ru1 107.5(8)
C24A P1 Ru1 118.6(5)
C22A P1 Ru1 122.4(6)
C28B P2 C30B 94.8(11)
C28A P2 C30A 106.8(11)
C28B P2 C26B 122.6(12)
C30B P2 C26B 91.1(14)
C28A P2 C26A 70.9(12)
C30A P2 C26A 108.3(15)
C28B P2 Ru1 116.4(9)
C28A P2 Ru1 120.2(8)
C30B P2 Ru1 109.5(10)
C30A P2 Ru1 117.3(11)
C26B P2 Ru1 114.9(6)
C26A P2 Ru1 124.1(8)
C2A C1A C5A 108.0
C2A C1A C6A 126.0
C5A C1A C6A 126.0
C2A C1A Ru1 70.0(3)
C5A C1A Ru1 72.3(3)
C6A C1A Ru1 123.3(3)
C3A C2A C1A 108.0
C3A C2A C7A 126.0
C1A C2A C7A 126.0
C3A C2A Ru1 69.6(3)
C1A C2A Ru1 76.2(3)
C7A C2A Ru1 120.0(3)
C4A C3A C2A 108.0
C4A C3A C8A 126.0
C2A C3A C8A 126.0
C4A C3A Ru1 73.7(3)
C2A C3A Ru1 75.5(3)
C8A C3A Ru1 116.9(3)
C5A C4A C3A 108.0
C5A C4A C9A 126.0
C3A C4A C9A 126.0
C5A C4A Ru1 76.6(3)
C3A C4A Ru1 71.0(3)
C9A C4A Ru1 118.3(3)
C4A C5A C1A 108.0
C4A C5A C10A 126.0
C1A C5A C10A 126.0
C4A C5A Ru1 69.2(3)
C1A C5A Ru1 74.3(3)
C10A C5A Ru1 122.2(3)
C2B C1B C5B 108.0
C2B C1B C6B 126.0
C5B C1B C6B 126.0
C2B C1B Ru1 72.4(4)
C5B C1B Ru1 70.0(4)
C6B C1B Ru1 123.3(4)
C3B C2B C1B 108.0
C3B C2B C7B 126.0
C1B C2B C7B 126.0
C3B C2B Ru1 70.8(4)
C1B C2B Ru1 70.6(5)
C7B C2B Ru1 124.2(4)
C2B C3B C4B 108.0
C2B C3B C8B 126.0
C4B C3B C8B 126.0
C2B C3B Ru1 72.3(4)
C4B C3B Ru1 69.9(4)
C8B C3B Ru1 123.4(4)
C5B C4B C3B 108.0
C5B C4B C9B 126.0
C3B C4B C9B 126.0
C5B C4B Ru1 71.0(5)
C3B C4B Ru1 72.7(4)
C9B C4B Ru1 122.0(4)
C4B C5B C1B 108.0
C4B C5B C10B 126.0
C1B C5B C10B 126.0
C4B C5B Ru1 71.2(4)
C1B C5B Ru1 72.6(4)
C10B C5B Ru1 121.9(4)
C1B C6B H6B1 109.5
C1B C6B H6B2 109.5
H6B1 C6B H6B2 109.5
C1B C6B H6B3 109.5
H6B1 C6B H6B3 109.5
H6B2 C6B H6B3 109.5
C2B C7B H7B1 109.5
C2B C7B H7B2 109.5
H7B1 C7B H7B2 109.5
C2B C7B H7B3 109.5
H7B1 C7B H7B3 109.5
H7B2 C7B H7B3 109.5
C3B C8B H8B1 109.5
C3B C8B H8B2 109.5
H8B1 C8B H8B2 109.5
C3B C8B H8B3 109.5
H8B1 C8B H8B3 109.5
H8B2 C8B H8B3 109.5
C4B C9B H9B1 109.5
C4B C9B H9B2 109.5
H9B1 C9B H9B2 109.5
C4B C9B H9B3 109.5
H9B1 C9B H9B3 109.5
H9B2 C9B H9B3 109.5
C5B C10B H10D 109.5
C5B C10B H10E 109.5
H10D C10B H10E 109.5
C5B C10B H10F 109.5
H10D C10B H10F 109.5
H10E C10B H10F 109.5
C12 C11 Ru1 175.2(7)
C11 C12 C13 169.6(10)
C12 C13 C14 125.2(10)
C12 C13 H13 117.4
C14 C13 H13 117.4
C15 C14 C19 119.6(11)
C15 C14 C13 117.5(12)
C19 C14 C13 123.0(10)
C14 C15 C16 117.1(14)
C14 C15 H15 121.5
C16 C15 H15 121.5
C17 C16 C15 121.8(13)
C17 C16 H16 119.1
C15 C16 H16 119.1
C18 C17 C16 119.4(14)
C18 C17 H17 120.3
C16 C17 H17 120.3
C17 C18 C19 123.1(16)
C17 C18 H18 118.4
C19 C18 H18 118.4
C18 C19 C14 118.8(13)
C18 C19 H19 120.6
C14 C19 H19 120.6
C21A C20A P1 121.1(14)
C21A C20A H20A 107.1
P1 C20A H20A 107.1
C21A C20A H20B 107.1
P1 C20A H20B 107.1
H20A C20A H20B 106.8
C21B C20B P1 108(2)
C21B C20B H20C 110.1
P1 C20B H20C 110.1
C21B C20B H20D 110.1
P1 C20B H20D 110.1
H20C C20B H20D 108.4
C20B C21B H21D 109.5
C20B C21B H21E 109.5
H21D C21B H21E 109.5
C20B C21B H21F 109.5
H21D C21B H21F 109.5
H21E C21B H21F 109.5
C23A C22A P1 112.2(13)
C23A C22A H22A 109.2
P1 C22A H22A 109.2
C23A C22A H22B 109.2
P1 C22A H22B 109.2
H22A C22A H22B 107.9
C23B C22B P1 115.8(19)
C23B C22B H22C 108.3
P1 C22B H22C 108.3
C23B C22B H22D 108.3
P1 C22B H22D 108.3
H22C C22B H22D 107.4
C22B C23B H23D 109.5
C22B C23B H23E 109.5
H23D C23B H23E 109.5
C22B C23B H23F 109.5
H23D C23B H23F 109.5
H23E C23B H23F 109.5
C25A C24A P1 118.4(13)
C25A C24A H24A 107.7
P1 C24A H24A 107.7
C25A C24A H24B 107.7
P1 C24A H24B 107.7
H24A C24A H24B 107.1
C25B C24B P1 118(2)
C25B C24B H24C 107.8
P1 C24B H24C 107.8
C25B C24B H24D 107.8
P1 C24B H24D 107.8
H24C C24B H24D 107.2
C24B C25B H25D 109.5
C24B C25B H25E 109.5
H25D C25B H25E 109.5
C24B C25B H25F 109.5
H25D C25B H25F 109.5
H25E C25B H25F 109.5
C27A C26A P2 126(2)
C27A C26A H26A 105.7
P2 C26A H26A 105.7
C27A C26A H26B 105.7
P2 C26A H26B 105.7
H26A C26A H26B 106.2
C27B C26B P2 95.6(16)
C27B C26B H26C 112.6
P2 C26B H26C 112.6
C27B C26B H26D 112.6
P2 C26B H26D 112.6
H26C C26B H26D 110.1
C26B C27B H27D 109.5
C26B C27B H27E 109.5
H27D C27B H27E 109.5
C26B C27B H27F 109.5
H27D C27B H27F 109.5
H27E C27B H27F 109.5
C29A C28A P2 99.3(17)
C29A C28A H28A 111.9
P2 C28A H28A 111.9
C29A C28A H28B 111.9
P2 C28A H28B 111.9
H28A C28A H28B 109.6
C29B C28B P2 123.7(18)
C29B C28B H28C 106.4
P2 C28B H28C 106.4
C29B C28B H28D 106.4
P2 C28B H28D 106.4
H28C C28B H28D 106.5
C28B C29B H29D 109.5
C28B C29B H29E 109.5
H29D C29B H29E 109.5
C28B C29B H29F 109.5
H29D C29B H29F 109.5
H29E C29B H29F 109.5
C31A C30A P2 112.9(18)
C31A C30A H30A 109.0
P2 C30A H30A 109.0
C31A C30A H30B 109.0
P2 C30A H30B 109.0
H30A C30A H30B 107.8
C31B C30B P2 108.7(18)
C31B C30B H30C 109.9
P2 C30B H30C 109.9
C31B C30B H30D 109.9
P2 C30B H30D 109.9
H30C C30B H30D 108.3
C30B C31B H31D 109.5
C30B C31B H31E 109.5
H31D C31B H31E 109.5
C30B C31B H31F 109.5
H31D C31B H31F 109.5
H31E C31B H31F 109.5
F2A B1A F4A 119(2)
F2A B1A F3A 117(2)
F4A B1A F3A 106.0(19)
F2A B1A F1A 97.9(19)
F4A B1A F1A 107(2)
F3A B1A F1A 109(2)
F2B B1B F4B 100(3)
F2B B1B F3B 101(3)
F4B B1B F3B 141(4)
F2B B1B F1B 80(3)
F4B B1B F1B 97(3)
F3B B1B F1B 118(3)

loop_
_geom_bond_atom_site_label_1
_geom_bond_atom_site_label_2
_geom_bond_distance
Ru1 C11 1.884(8)
Ru1 C4B 2.214(13)
Ru1 C5B 2.211(14)
Ru1 C3B 2.250(12)
Ru1 C1B 2.245(14)
Ru1 C2B 2.269(12)
Ru1 C3A 2.287(8)
Ru1 P2 2.329(3)
Ru1 C4A 2.321(9)
Ru1 P1 2.338(2)
Ru1 C2A 2.363(7)
Ru1 C5A 2.416(9)
P1 C22B 1.87(2)
P1 C20B 1.83(3)
P1 C20A 1.815(19)
P1 C24B 1.93(3)
P1 C24A 1.783(19)
P1 C22A 1.856(16)
P2 C28B 1.81(2)
P2 C28A 1.86(2)
P2 C30B 1.82(2)
P2 C30A 1.75(2)
P2 C26B 1.97(2)
P2 C26A 1.72(2)
C1A C2A 1.397(5)
C1A C5A 1.397(5)
C1A C6A 1.485(5)
C2A C3A 1.397(5)
C2A C7A 1.485(5)
C3A C4A 1.397(5)
C3A C8A 1.485(5)
C4A C5A 1.397(5)
C4A C9A 1.485(5)
C5A C10A 1.485(5)
C6A H6A1 0.9800
C6A H6A2 0.9800
C6A H6A3 0.9800
C7A H7A1 0.9800
C7A H7A2 0.9800
C7A H7A3 0.9800
C8A H8A1 0.9800
C8A H8A2 0.9800
C8A H8A3 0.9800
C9A H9A1 0.9800
C9A H9A2 0.9800
C9A H9A3 0.9800
C10A H10A 0.9800
C10A H10B 0.9800
C10A H10C 0.9800
C1B C2B 1.432(8)
C1B C5B 1.432(8)
C1B C6B 1.522(8)
C2B C3B 1.432(8)
C2B C7B 1.522(8)
C3B C4B 1.432(8)
C3B C8B 1.522(8)
C4B C5B 1.432(8)
C4B C9B 1.522(8)
C5B C10B 1.522(8)
C6B H6B1 0.9800
C6B H6B2 0.9800
C6B H6B3 0.9800
C7B H7B1 0.9800
C7B H7B2 0.9800
C7B H7B3 0.9800
C8B H8B1 0.9800
C8B H8B2 0.9800
C8B H8B3 0.9800
C9B H9B1 0.9800
C9B H9B2 0.9800
C9B H9B3 0.9800
C10B H10D 0.9800
C10B H10E 0.9800
C10B H10F 0.9800
C11 C12 1.244(13)
C12 C13 1.353(14)
C13 C14 1.474(14)
C13 H13 0.9500
C14 C15 1.403(15)
C14 C19 1.376(17)
C15 C16 1.394(19)
C15 H15 0.9500
C16 C17 1.35(2)
C16 H16 0.9500
C17 C18 1.31(2)
C17 H17 0.9500
C18 C19 1.363(15)
C18 H18 0.9500
C19 H19 0.9500
C20A C21A 1.48(2)
C20A H20A 0.9900
C20A H20B 0.9900
C21A H21A 0.9800
C21A H21B 0.9800
C21A H21C 0.9800
C20B C21B 1.49(3)
C20B H20C 0.9900
C20B H20D 0.9900
C21B H21D 0.9800
C21B H21E 0.9800
C21B H21F 0.9800
C22A C23A 1.55(2)
C22A H22A 0.9900
C22A H22B 0.9900
C23A H23A 0.9800
C23A H23B 0.9800
C23A H23C 0.9800
C22B C23B 1.53(3)
C22B H22C 0.9900
C22B H22D 0.9900
C23B H23D 0.9800
C23B H23E 0.9800
C23B H23F 0.9800
C24A C25A 1.51(2)
C24A H24A 0.9900
C24A H24B 0.9900
C25A H25A 0.9800
C25A H25B 0.9800
C25A H25C 0.9800
C24B C25B 1.51(3)
C24B H24C 0.9900
C24B H24D 0.9900
C25B H25D 0.9800
C25B H25E 0.9800
C25B H25F 0.9800
C26A C27A 1.60(3)
C26A H26A 0.9900
C26A H26B 0.9900
C27A H27A 0.9800
C27A H27B 0.9800
C27A H27C 0.9800
C26B C27B 1.69(2)
C26B H26C 0.9900
C26B H26D 0.9900
C27B H27D 0.9800
C27B H27E 0.9800
C27B H27F 0.9800
C28A C29A 1.551(19)
C28A H28A 0.9900
C28A H28B 0.9900
C29A H29A 0.9800
C29A H29B 0.9800
C29A H29C 0.9800
C28B C29B 1.497(17)
C28B H28C 0.9900
C28B H28D 0.9900
C29B H29D 0.9800
C29B H29E 0.9800
C29B H29F 0.9800
C30A C31A 1.57(3)
C30A H30A 0.9900
C30A H30B 0.9900
C31A H31A 0.9800
C31A H31B 0.9800
C31A H31C 0.9800
C30B C31B 1.58(3)
C30B H30C 0.9900
C30B H30D 0.9900
C31B H31D 0.9800
C31B H31E 0.9800
C31B H31F 0.9800
F1A B1A 1.40(3)
F2A B1A 1.31(3)
F3A B1A 1.34(3)
F4A B1A 1.36(2)
F1B B1B 1.46(4)
F2B B1B 1.41(4)
F3B B1B 1.43(3)
F4B B1B 1.43(3)

loop_
_geom_torsion_atom_site_label_1
_geom_torsion_atom_site_label_2
_geom_torsion_atom_site_label_3
_geom_torsion_atom_site_label_4
_geom_torsion
C11 Ru1 P1 C22B 28.5(11)
C4B Ru1 P1 C22B 119.5(12)
C5B Ru1 P1 C22B 144.6(12)
C3B Ru1 P1 C22B 158.2(15)
C1B Ru1 P1 C22B -177.4(12)
C2B Ru1 P1 C22B -155.2(12)
C3A Ru1 P1 C22B 134.7(11)
P2 Ru1 P1 C22B -57.3(11)
C4A Ru1 P1 C22B 129.8(11)
C2A Ru1 P1 C22B -166.3(12)
C5A Ru1 P1 C22B 159.1(11)
C11 Ru1 P1 C20B -81.5(13)
C4B Ru1 P1 C20B 9.6(13)
C5B Ru1 P1 C20B 34.6(13)
C3B Ru1 P1 C20B 48.2(16)
C1B Ru1 P1 C20B 72.6(13)
C2B Ru1 P1 C20B 94.8(13)
C3A Ru1 P1 C20B 24.7(13)
P2 Ru1 P1 C20B -167.3(12)
C4A Ru1 P1 C20B 19.8(13)
C2A Ru1 P1 C20B 83.7(13)
C5A Ru1 P1 C20B 49.1(13)
C11 Ru1 P1 C20A -70.9(8)
C4B Ru1 P1 C20A 20.2(9)
C5B Ru1 P1 C20A 45.2(8)
C3B Ru1 P1 C20A 58.8(13)
C1B Ru1 P1 C20A 83.2(8)
C2B Ru1 P1 C20A 105.4(9)
C3A Ru1 P1 C20A 35.3(9)
P2 Ru1 P1 C20A -156.6(8)
C4A Ru1 P1 C20A 30.4(8)
C2A Ru1 P1 C20A 94.3(8)
C5A Ru1 P1 C20A 59.8(8)
C11 Ru1 P1 C24B 168.3(13)
C4B Ru1 P1 C24B -100.7(14)
C5B Ru1 P1 C24B -75.6(13)
C3B Ru1 P1 C24B -62.0(16)
C1B Ru1 P1 C24B -37.6(13)
C2B Ru1 P1 C24B -15.4(14)
C3A Ru1 P1 C24B -85.5(13)
P2 Ru1 P1 C24B 82.5(13)
C4A Ru1 P1 C24B -90.4(13)
C2A Ru1 P1 C24B -26.6(13)
C5A Ru1 P1 C24B -61.1(13)
C11 Ru1 P1 C24A 167.2(10)
C4B Ru1 P1 C24A -101.7(11)
C5B Ru1 P1 C24A -76.6(10)
C3B Ru1 P1 C24A -63.1(14)
C1B Ru1 P1 C24A -38.7(10)
C2B Ru1 P1 C24A -16.5(11)
C3A Ru1 P1 C24A -86.6(10)
P2 Ru1 P1 C24A 81.5(10)
C4A Ru1 P1 C24A -91.5(10)
C2A Ru1 P1 C24A -27.6(10)
C5A Ru1 P1 C24A -62.1(10)
C11 Ru1 P1 C22A 53.6(7)
C4B Ru1 P1 C22A 144.6(8)
C5B Ru1 P1 C22A 169.7(8)
C3B Ru1 P1 C22A -176.7(12)
C1B Ru1 P1 C22A -152.3(8)
C2B Ru1 P1 C22A -130.1(8)
C3A Ru1 P1 C22A 159.8(8)
P2 Ru1 P1 C22A -32.2(7)
C4A Ru1 P1 C22A 154.9(7)
C2A Ru1 P1 C22A -141.2(8)
C5A Ru1 P1 C22A -175.8(7)
C11 Ru1 P2 C28B -175.6(10)
C4B Ru1 P2 C28B 98.6(11)
C5B Ru1 P2 C28B 33.7(13)
C3B Ru1 P2 C28B 83.5(10)
C1B Ru1 P2 C28B 18.7(10)
C2B Ru1 P2 C28B 47.2(10)
C3A Ru1 P2 C28B 87.2(10)
C4A Ru1 P2 C28B 79.1(11)
P1 Ru1 P2 C28B -85.1(10)
C2A Ru1 P2 C28B 57.0(10)
C5A Ru1 P2 C28B 12.6(10)
C11 Ru1 P2 C28A -135.6(11)
C4B Ru1 P2 C28A 138.6(12)
C5B Ru1 P2 C28A 73.7(13)
C3B Ru1 P2 C28A 123.5(11)
C1B Ru1 P2 C28A 58.7(11)
C2B Ru1 P2 C28A 87.2(11)
C3A Ru1 P2 C28A 127.2(11)
C4A Ru1 P2 C28A 119.1(12)
P1 Ru1 P2 C28A -45.1(11)
C2A Ru1 P2 C28A 97.0(11)
C5A Ru1 P2 C28A 52.5(11)
C11 Ru1 P2 C30B 78.5(11)
C4B Ru1 P2 C30B -7.3(12)
C5B Ru1 P2 C30B -72.2(14)
C3B Ru1 P2 C30B -22.4(11)
C1B Ru1 P2 C30B -87.2(11)
C2B Ru1 P2 C30B -58.7(11)
C3A Ru1 P2 C30B -18.7(11)
C4A Ru1 P2 C30B -26.8(12)
P1 Ru1 P2 C30B 169.0(11)
C2A Ru1 P2 C30B -48.9(11)
C5A Ru1 P2 C30B -93.4(11)
C11 Ru1 P2 C30A 91.8(12)
C4B Ru1 P2 C30A 6.0(13)
C5B Ru1 P2 C30A -59.0(14)
C3B Ru1 P2 C30A -9.2(12)
C1B Ru1 P2 C30A -73.9(13)
C2B Ru1 P2 C30A -45.4(12)
C3A Ru1 P2 C30A -5.5(12)
C4A Ru1 P2 C30A -13.5(13)
P1 Ru1 P2 C30A -177.7(12)
C2A Ru1 P2 C30A -35.7(12)
C5A Ru1 P2 C30A -80.1(12)
C11 Ru1 P2 C26B -22.3(8)
C4B Ru1 P2 C26B -108.1(9)
C5B Ru1 P2 C26B -173.0(11)
C3B Ru1 P2 C26B -123.2(9)
C1B Ru1 P2 C26B 172.0(9)
C2B Ru1 P2 C26B -159.5(9)
C3A Ru1 P2 C26B -119.5(8)
C4A Ru1 P2 C26B -127.6(9)
P1 Ru1 P2 C26B 68.2(8)
C2A Ru1 P2 C26B -149.7(8)
C5A Ru1 P2 C26B 165.8(8)
C11 Ru1 P2 C26A -49.2(10)
C4B Ru1 P2 C26A -135.0(11)
C5B Ru1 P2 C26A 160.1(13)
C3B Ru1 P2 C26A -150.1(11)
C1B Ru1 P2 C26A 145.1(11)
C2B Ru1 P2 C26A 173.6(10)
C3A Ru1 P2 C26A -146.4(10)
C4A Ru1 P2 C26A -154.5(11)
P1 Ru1 P2 C26A 41.3(10)
C2A Ru1 P2 C26A -176.6(10)
C5A Ru1 P2 C26A 139.0(11)
C11 Ru1 C1A C2A -53.6(8)
C4B Ru1 C1A C2A -58.9(4)
C5B Ru1 C1A C2A -99.2(5)
C3B Ru1 C1A C2A -16.6(4)
C1B Ru1 C1A C2A -135(2)
C2B Ru1 C1A C2A 19.5(8)
C3A Ru1 C1A C2A -38.01(11)
P2 Ru1 C1A C2A 75.0(3)
C4A Ru1 C1A C2A -80.48(16)
P1 Ru1 C1A C2A 175.4(3)
C5A Ru1 C1A C2A -117.45(15)
C11 Ru1 C1A C5A 63.9(8)
C4B Ru1 C1A C5A 58.5(4)
C5B Ru1 C1A C5A 18.2(5)
C3B Ru1 C1A C5A 100.9(4)
C1B Ru1 C1A C5A -18(2)
C2B Ru1 C1A C5A 136.9(8)
C3A Ru1 C1A C5A 79.44(17)
P2 Ru1 C1A C5A -167.5(3)
C4A Ru1 C1A C5A 36.97(11)
P1 Ru1 C1A C5A -67.2(2)
C2A Ru1 C1A C5A 117.45(15)
C11 Ru1 C1A C6A -174.2(8)
C4B Ru1 C1A C6A -179.6(4)
C5B Ru1 C1A C6A 140.1(5)
C3B Ru1 C1A C6A -137.2(4)
C1B Ru1 C1A C6A 104(2)
C2B Ru1 C1A C6A -101.2(8)
C3A Ru1 C1A C6A -158.65(6)
P2 Ru1 C1A C6A -45.6(3)
C4A Ru1 C1A C6A 158.88(6)
P1 Ru1 C1A C6A 54.7(3)
C2A Ru1 C1A C6A -120.64(15)
C5A Ru1 C1A C6A 121.91(15)
C5A C1A C2A C3A 0.0
C6A C1A C2A C3A 180.0
Ru1 C1A C2A C3A 62.7(3)
C5A C1A C2A C7A 180.0
C6A C1A C2A C7A 0.0
Ru1 C1A C2A C7A -117.3(3)
C5A C1A C2A Ru1 -62.7(3)
C6A C1A C2A Ru1 117.3(3)
C11 Ru1 C2A C3A 38.7(4)
C4B Ru1 C2A C3A -14.8(5)
C5B Ru1 C2A C3A -60.8(4)
C3B Ru1 C2A C3A 31.5(10)
C1B Ru1 C2A C3A -105.6(6)
C2B Ru1 C2A C3A -170(2)
P2 Ru1 C2A C3A 130.6(3)
C4A Ru1 C2A C3A -38.60(10)
P1 Ru1 C2A C3A -122.5(4)
C5A Ru1 C2A C3A -79.63(16)
C11 Ru1 C2A C1A 154.3(4)
C4B Ru1 C2A C1A 100.8(5)
C5B Ru1 C2A C1A 54.8(4)
C3B Ru1 C2A C1A 147.0(9)
C1B Ru1 C2A C1A 9.9(6)
C2B Ru1 C2A C1A -54(2)
C3A Ru1 C2A C1A 115.54(14)
P2 Ru1 C2A C1A -113.9(3)
C4A Ru1 C2A C1A 76.94(15)
P1 Ru1 C2A C1A -6.9(4)
C5A Ru1 C2A C1A 35.92(9)
C11 Ru1 C2A C7A -81.9(4)
C4B Ru1 C2A C7A -135.4(5)
C5B Ru1 C2A C7A 178.6(4)
C3B Ru1 C2A C7A -89.1(9)
C1B Ru1 C2A C7A 133.8(6)
C2B Ru1 C2A C7A 70(2)
C3A Ru1 C2A C7A -120.61(14)
P2 Ru1 C2A C7A 10.0(2)
C4A Ru1 C2A C7A -159.21(5)
P1 Ru1 C2A C7A 116.9(4)
C5A Ru1 C2A C7A 159.77(6)
C1A C2A C3A C4A 0.0
C7A C2A C3A C4A 180.0
Ru1 C2A C3A C4A 67.1(3)
C1A C2A C3A C8A 180.0
C7A C2A C3A C8A 0.0
Ru1 C2A C3A C8A -112.9(3)
C1A C2A C3A Ru1 -67.1(3)
C7A C2A C3A Ru1 112.9(3)
C11 Ru1 C3A C4A 96.0(3)
C4B Ru1 C3A C4A 29.3(12)
C5B Ru1 C3A C4A -21.3(5)
C3B Ru1 C3A C4A -162.4(13)
C1B Ru1 C3A C4A -66.7(4)
C2B Ru1 C3A C4A -111.3(6)
P2 Ru1 C3A C4A -174.1(3)
P1 Ru1 C3A C4A -7.9(4)
C2A Ru1 C3A C4A -114.09(13)
C5A Ru1 C3A C4A -37.36(9)
C11 Ru1 C3A C2A -149.9(3)
C4B Ru1 C3A C2A 143.4(11)
C5B Ru1 C3A C2A 92.8(5)
C3B Ru1 C3A C2A -48.3(13)
C1B Ru1 C3A C2A 47.4(5)
C2B Ru1 C3A C2A 2.8(6)
P2 Ru1 C3A C2A -60.0(3)
C4A Ru1 C3A C2A 114.09(13)
P1 Ru1 C3A C2A 106.1(4)
C5A Ru1 C3A C2A 76.73(14)
C11 Ru1 C3A C8A -26.6(3)
C4B Ru1 C3A C8A -93.3(11)
C5B Ru1 C3A C8A -143.8(5)
C3B Ru1 C3A C8A 75.1(13)
C1B Ru1 C3A C8A 170.8(4)
C2B Ru1 C3A C8A 126.2(6)
P2 Ru1 C3A C8A 63.3(3)
C4A Ru1 C3A C8A -122.57(12)
P1 Ru1 C3A C8A -130.5(4)
C2A Ru1 C3A C8A 123.34(12)
C5A Ru1 C3A C8A -159.9
C2A C3A C4A C5A 0.0
C8A C3A C4A C5A 180.0
Ru1 C3A C4A C5A 68.3(3)
C2A C3A C4A C9A 180.0
C8A C3A C4A C9A 0.0
Ru1 C3A C4A C9A -111.7(3)
C2A C3A C4A Ru1 -68.3(3)
C8A C3A C4A Ru1 111.7(3)
C11 Ru1 C4A C5A 155.3(3)
C4B Ru1 C4A C5A -143.0(10)
C5B Ru1 C4A C5A 8.5(11)
C3B Ru1 C4A C5A -107.9(4)
C1B Ru1 C4A C5A -26.5(4)
C2B Ru1 C4A C5A -67.1(4)
C3A Ru1 C4A C5A -114.69(13)
P2 Ru1 C4A C5A -102.6(6)
P1 Ru1 C4A C5A 60.5(2)
C2A Ru1 C4A C5A -76.50(15)
C11 Ru1 C4A C3A -90.0(3)
C4B Ru1 C4A C3A -28.3(11)
C5B Ru1 C4A C3A 123.2(11)
C3B Ru1 C4A C3A 6.7(5)
C1B Ru1 C4A C3A 88.2(4)
C2B Ru1 C4A C3A 47.6(4)
P2 Ru1 C4A C3A 12.1(6)
P1 Ru1 C4A C3A 175.2(2)
C2A Ru1 C4A C3A 38.19(9)
C5A Ru1 C4A C3A 114.69(13)
C11 Ru1 C4A C9A 31.4(3)
C4B Ru1 C4A C9A 93.0(10)
C5B Ru1 C4A C9A -115.4(11)
C3B Ru1 C4A C9A 128.1(4)
C1B Ru1 C4A C9A -150.4(5)
C2B Ru1 C4A C9A 168.9(4)
C3A Ru1 C4A C9A 121.39(13)
P2 Ru1 C4A C9A 133.5(6)
P1 Ru1 C4A C9A -63.4(2)
C2A Ru1 C4A C9A 159.58(5)
C5A Ru1 C4A C9A -123.92(12)
C3A C4A C5A C1A 0.0
C9A C4A C5A C1A 180.0
Ru1 C4A C5A C1A 64.6(3)
C3A C4A C5A C10A 180.0
C9A C4A C5A C10A 0.0
Ru1 C4A C5A C10A -115.4(3)
C3A C4A C5A Ru1 -64.6(3)
C9A C4A C5A Ru1 115.4(3)
C2A C1A C5A C4A 0.0
C6A C1A C5A C4A 180.0
Ru1 C1A C5A C4A -61.3(3)
C2A C1A C5A C10A 180.0
C6A C1A C5A C10A 0.0
Ru1 C1A C5A C10A 118.7(3)
C2A C1A C5A Ru1 61.3(3)
C6A C1A C5A Ru1 -118.7(3)
C11 Ru1 C5A C4A -32.8(4)
C4B Ru1 C5A C4A 15.4(4)
C5B Ru1 C5A C4A -10.0(13)
C3B Ru1 C5A C4A 54.3(4)
C1B Ru1 C5A C4A 123.5(8)
C2B Ru1 C5A C4A 94.0(4)
C3A Ru1 C5A C4A 38.55(11)
P2 Ru1 C5A C4A 136.5(4)
P1 Ru1 C5A C4A -125.4(2)
C2A Ru1 C5A C4A 80.51(16)
C11 Ru1 C5A C1A -149.6(4)
C4B Ru1 C5A C1A -101.4(4)
C5B Ru1 C5A C1A -126.8(13)
C3B Ru1 C5A C1A -62.5(4)
C1B Ru1 C5A C1A 6.7(8)
C2B Ru1 C5A C1A -22.8(4)
C3A Ru1 C5A C1A -78.24(16)
P2 Ru1 C5A C1A 19.7(4)
C4A Ru1 C5A C1A -116.79(14)
P1 Ru1 C5A C1A 117.8(3)
C2A Ru1 C5A C1A -36.29(10)
C11 Ru1 C5A C10A 87.4(4)
C4B Ru1 C5A C10A 135.6(4)
C5B Ru1 C5A C10A 110.3(13)
C3B Ru1 C5A C10A 174.5(4)
C1B Ru1 C5A C10A -116.3(8)
C2B Ru1 C5A C10A -145.8(4)
C3A Ru1 C5A C10A 158.78(6)
P2 Ru1 C5A C10A -103.3(4)
C4A Ru1 C5A C10A 120.23(15)
P1 Ru1 C5A C10A -5.1(2)
C2A Ru1 C5A C10A -159.26(6)
C11 Ru1 C1B C2B -96.1(10)
C4B Ru1 C1B C2B -79.4(3)
C5B Ru1 C1B C2B -117.4(2)
C3B Ru1 C1B C2B -36.93(17)
C3A Ru1 C1B C2B -57.3(4)
P2 Ru1 C1B C2B 52.3(4)
C4A Ru1 C1B C2B -99.8(4)
P1 Ru1 C1B C2B 152.1(4)
C2A Ru1 C1B C2B -17.1(5)
C5A Ru1 C1B C2B -136.5(8)
C11 Ru1 C1B C5B 21.3(10)
C4B Ru1 C1B C5B 38.05(18)
C3B Ru1 C1B C5B 80.5(3)
C2B Ru1 C1B C5B 117.4(2)
C3A Ru1 C1B C5B 60.2(4)
P2 Ru1 C1B C5B 169.7(4)
C4A Ru1 C1B C5B 17.6(4)
P1 Ru1 C1B C5B -90.5(4)
C2A Ru1 C1B C5B 100.4(5)
C5A Ru1 C1B C5B -19.1(9)
C11 Ru1 C1B C6B 141.9(9)
C4B Ru1 C1B C6B 158.65(9)
C5B Ru1 C1B C6B 120.6(2)
C3B Ru1 C1B C6B -158.89(10)
C2B Ru1 C1B C6B -122.0(2)
C3A Ru1 C1B C6B -179.2(4)
P2 Ru1 C1B C6B -69.7(4)
C4A Ru1 C1B C6B 138.2(4)
P1 Ru1 C1B C6B 30.1(4)
C2A Ru1 C1B C6B -139.0(6)
C5A Ru1 C1B C6B 101.5(8)
C5B C1B C2B C3B 0.0
C6B C1B C2B C3B 180.0
Ru1 C1B C2B C3B 61.3(4)
C5B C1B C2B C7B 180.0
C6B C1B C2B C7B 0.0
Ru1 C1B C2B C7B -118.7(4)
C5B C1B C2B Ru1 -61.3(4)
C6B C1B C2B Ru1 118.7(4)
C11 Ru1 C2B C3B 18.4(7)
C4B Ru1 C2B C3B -37.51(18)
C5B Ru1 C2B C3B -80.4(3)
C1B Ru1 C2B C3B -118.0(2)
C3A Ru1 C2B C3B -23.5(5)
P2 Ru1 C2B C3B 106.0(4)
C4A Ru1 C2B C3B -59.8(4)
P1 Ru1 C2B C3B -156.2(6)
C2A Ru1 C2B C3B -15(2)
C5A Ru1 C2B C3B -97.9(4)
C11 Ru1 C2B C1B 136.4(7)
C4B Ru1 C2B C1B 80.5(3)
C5B Ru1 C2B C1B 37.59(18)
C3B Ru1 C2B C1B 118.0(2)
C3A Ru1 C2B C1B 94.5(5)
P2 Ru1 C2B C1B -136.0(4)
C4A Ru1 C2B C1B 58.2(4)
P1 Ru1 C2B C1B -38.2(5)
C2A Ru1 C2B C1B 103(2)
C5A Ru1 C2B C1B 20.1(4)
C11 Ru1 C2B C7B -102.7(6)
C4B Ru1 C2B C7B -158.56(10)
C5B Ru1 C2B C7B 158.54(11)
C3B Ru1 C2B C7B -121.1(2)
C1B Ru1 C2B C7B 120.9(3)
C3A Ru1 C2B C7B -144.6(5)
P2 Ru1 C2B C7B -15.1(4)
C4A Ru1 C2B C7B 179.1(4)
P1 Ru1 C2B C7B 82.8(5)
C2A Ru1 C2B C7B -136(2)
C5A Ru1 C2B C7B 141.0(4)
C1B C2B C3B C4B 0.0
C7B C2B C3B C4B 180.0
Ru1 C2B C3B C4B 61.1(5)
C1B C2B C3B C8B 180.0
C7B C2B C3B C8B 0.0
Ru1 C2B C3B C8B -118.9(5)
C1B C2B C3B Ru1 -61.1(5)
C7B C2B C3B Ru1 118.9(5)
C11 Ru1 C3B C2B -167.4(5)
C4B Ru1 C3B C2B 117.5(3)
C5B Ru1 C3B C2B 79.5(3)
C1B Ru1 C3B C2B 36.96(17)
C3A Ru1 C3B C2B 111.1(12)
P2 Ru1 C3B C2B -79.3(4)
C4A Ru1 C3B C2B 98.4(4)
P1 Ru1 C3B C2B 64.4(12)
C2A Ru1 C3B C2B 6.8(10)
C5A Ru1 C3B C2B 63.3(4)
C11 Ru1 C3B C4B 75.1(5)
C5B Ru1 C3B C4B -38.04(18)
C1B Ru1 C3B C4B -80.6(3)
C2B Ru1 C3B C4B -117.5(3)
C3A Ru1 C3B C4B -6.4(12)
P2 Ru1 C3B C4B 163.2(4)
C4A Ru1 C3B C4B -19.1(4)
P1 Ru1 C3B C4B -53.2(12)
C2A Ru1 C3B C4B -110.8(9)
C5A Ru1 C3B C4B -54.2(4)
C11 Ru1 C3B C8B -45.5(5)
C4B Ru1 C3B C8B -120.6(2)
C5B Ru1 C3B C8B -158.62(11)
C1B Ru1 C3B C8B 158.85(10)
C2B Ru1 C3B C8B 121.9(2)
C3A Ru1 C3B C8B -127.0(12)
P2 Ru1 C3B C8B 42.6(4)
C4A Ru1 C3B C8B -139.7(4)
P1 Ru1 C3B C8B -173.8(11)
C2A Ru1 C3B C8B 128.6(9)
C5A Ru1 C3B C8B -174.8(4)
C2B C3B C4B C5B 0.0
C8B C3B C4B C5B 180.0
Ru1 C3B C4B C5B 62.6(5)
C2B C3B C4B C9B 180.0
C8B C3B C4B C9B 0.0
Ru1 C3B C4B C9B -117.4(5)
C2B C3B C4B Ru1 -62.6(5)
C8B C3B C4B Ru1 117.4(5)
C11 Ru1 C4B C5B 134.5(5)
C3B Ru1 C4B C5B -116.7(2)
C1B Ru1 C4B C5B -37.76(17)
C2B Ru1 C4B C5B -79.7(3)
C3A Ru1 C4B C5B -110.8(11)
P2 Ru1 C4B C5B -141.5(6)
C4A Ru1 C4B C5B 14.5(11)
P1 Ru1 C4B C5B 43.2(4)
C2A Ru1 C4B C5B -85.1(4)
C5A Ru1 C4B C5B -11.1(5)
C11 Ru1 C4B C3B -108.8(5)
C5B Ru1 C4B C3B 116.7(2)
C1B Ru1 C4B C3B 79.0(3)
C2B Ru1 C4B C3B 37.04(17)
C3A Ru1 C4B C3B 5.9(12)
P2 Ru1 C4B C3B -24.8(5)
C4A Ru1 C4B C3B 131.2(10)
P1 Ru1 C4B C3B 159.9(5)
C2A Ru1 C4B C3B 31.6(5)
C5A Ru1 C4B C3B 105.7(4)
C11 Ru1 C4B C9B 13.3(5)
C5B Ru1 C4B C9B -121.2(2)
C3B Ru1 C4B C9B 122.1(2)
C1B Ru1 C4B C9B -158.96(10)
C2B Ru1 C4B C9B 159.11(9)
C3A Ru1 C4B C9B 128.0(12)
P2 Ru1 C4B C9B 97.3(5)
C4A Ru1 C4B C9B -106.7(11)
P1 Ru1 C4B C9B -78.0(4)
C2A Ru1 C4B C9B 153.7(5)
C5A Ru1 C4B C9B -132.3(5)
C3B C4B C5B C1B 0.0
C9B C4B C5B C1B 180.0
Ru1 C4B C5B C1B 63.7(4)
C3B C4B C5B C10B 180.0
C9B C4B C5B C10B 0.0
Ru1 C4B C5B C10B -116.3(4)
C3B C4B C5B Ru1 -63.7(4)
C9B C4B C5B Ru1 116.3(4)
C2B C1B C5B C4B 0.0
C6B C1B C5B C4B 180.0
Ru1 C1B C5B C4B -62.8(4)
C2B C1B C5B C10B 180.0
C6B C1B C5B C10B 0.0
Ru1 C1B C5B C10B 117.2(4)
C2B C1B C5B Ru1 62.8(4)
C6B C1B C5B Ru1 -117.2(4)
C11 Ru1 C5B C4B -52.4(5)
C3B Ru1 C5B C4B 37.68(16)
C1B Ru1 C5B C4B 116.7(2)
C2B Ru1 C5B C4B 79.6(3)
C3A Ru1 C5B C4B 25.1(4)
P2 Ru1 C5B C4B 94.9(10)
C4A Ru1 C5B C4B -15.6(11)
P1 Ru1 C5B C4B -147.4(4)
C2A Ru1 C5B C4B 67.5(4)
C5A Ru1 C5B C4B 146.7(13)
C11 Ru1 C5B C1B -169.1(5)
C4B Ru1 C5B C1B -116.7(2)
C3B Ru1 C5B C1B -79.0(3)
C2B Ru1 C5B C1B -37.10(16)
C3A Ru1 C5B C1B -91.6(4)
P2 Ru1 C5B C1B -21.8(10)
C4A Ru1 C5B C1B -132.3(11)
P1 Ru1 C5B C1B 96.0(4)
C2A Ru1 C5B C1B -49.2(4)
C5A Ru1 C5B C1B 30.0(14)
C11 Ru1 C5B C10B 68.9(5)
C4B Ru1 C5B C10B 121.3(2)
C3B Ru1 C5B C10B 158.99(9)
C1B Ru1 C5B C10B -122.0(2)
C2B Ru1 C5B C10B -159.12(10)
C3A Ru1 C5B C10B 146.4(4)
P2 Ru1 C5B C10B -143.8(9)
C4A Ru1 C5B C10B 105.7(11)
P1 Ru1 C5B C10B -26.1(4)
C2A Ru1 C5B C10B -171.2(4)
C5A Ru1 C5B C10B -92.0(13)
C11 C12 C13 C14 -172(5)
C12 C13 C14 C15 172.5(9)
C12 C13 C14 C19 -6.9(15)
C19 C14 C15 C16 -0.1(16)
C13 C14 C15 C16 -179.6(10)
C14 C15 C16 C17 -4(2)
C15 C16 C17 C18 6(2)
C16 C17 C18 C19 -4(2)
C17 C18 C19 C14 1(2)
C15 C14 C19 C18 1.5(16)
C13 C14 C19 C18 -179.0(10)
C22B P1 C20A C21A -66.1(19)
C20B P1 C20A C21A -170(8)
C24B P1 C20A C21A 166.8(17)
C24A P1 C20A C21A 177.4(16)
C22A P1 C20A C21A -84.9(17)
Ru1 P1 C20A C21A 48.6(18)
C22B P1 C20B C21B -60(2)
C20A P1 C20B C21B 17(5)
C24B P1 C20B C21B 175(2)
C24A P1 C20B C21B -175(2)
C22A P1 C20B C21B -82(2)
Ru1 P1 C20B C21B 59(2)
C22B P1 C22A C23A -2(2)
C20B P1 C22A C23A 65.4(15)
C20A P1 C22A C23A 50.0(14)
C24B P1 C22A C23A 166.4(14)
C24A P1 C22A C23A 158.3(13)
Ru1 P1 C22A C23A -75.3(13)
C20B P1 C22B C23B -38(2)
C20A P1 C22B C23B -53(2)
C24B P1 C22B C23B 65(3)
C24A P1 C22B C23B 57(3)
C22A P1 C22B C23B 78(3)
Ru1 P1 C22B C23B -163.0(19)
C22B P1 C24A C25A -69(2)
C20B P1 C24A C25A 27(2)
C20A P1 C24A C25A 30(2)
C24B P1 C24A C25A 148(11)
C22A P1 C24A C25A -77.7(18)
Ru1 P1 C24A C25A 153.0(14)
C22B P1 C24B C25B -69(3)
C20B P1 C24B C25B 32(3)
C20A P1 C24B C25B 38(3)
C24A P1 C24B C25B -28(8)
C22A P1 C24B C25B -74(3)
Ru1 P1 C24B C25B 157(2)
C28B P2 C26A C27A -93(2)
C28A P2 C26A C27A -111(3)
C30B P2 C26A C27A 6(3)
C30A P2 C26A C27A -9(3)
C26B P2 C26A C27A 59(2)
Ru1 P2 C26A C27A 134.4(19)
C28B P2 C26B C27B -19.8(19)
C28A P2 C26B C27B -44.2(16)
C30B P2 C26B C27B 76.6(15)
C30A P2 C26B C27B 63.7(15)
C26A P2 C26B C27B -54(2)
Ru1 P2 C26B C27B -171.3(10)
C28B P2 C28A C29A 26.8(16)
C30B P2 C28A C29A 75(2)
C30A P2 C28A C29A 70(2)
C26B P2 C28A C29A 169.7(16)
C26A P2 C28A C29A 174(2)
Ru1 P2 C28A C29A -67.1(18)
C28A P2 C28B C29B -50(2)
C30B P2 C28B C29B 170(3)
C30A P2 C28B C29B 172(3)
C26B P2 C28B C29B -95(3)
C26A P2 C28B C29B -81(3)
Ru1 P2 C28B C29B 56(3)
C28B P2 C30A C31A -177(3)
C28A P2 C30A C31A 160(2)
C30B P2 C30A C31A -2(7)
C26B P2 C30A C31A 62(3)
C26A P2 C30A C31A 85(3)
Ru1 P2 C30A C31A -62(3)
C28B P2 C30B C31B 169(2)
C28A P2 C30B C31B 143.1(18)
C30A P2 C30B C31B 164(10)
C26B P2 C30B C31B 46(2)
C26A P2 C30B C31B 66(2)
Ru1 P2 C30B C31B -71(2)
